data_4107597
loop_
_publ_author_name
'Kai Abersfelder'
'David Scheschkewitz'

_publ_contact_author_address
;
Dr. David Scheschkewitz
Institute for Inorganic Chemistry
Julius-Maximilians-University
Am Hubland
97074 W\"urzburg
GERMANY
;
_publ_contact_author_email scheschkewitz@mail.uni-wuerzburg.de
_publ_contact_author_fax +49-931-888-4623
_publ_contact_author_name 'Dr. David Scheschkewitz'
_publ_contact_author_phone +49-931-888-4788
_publ_section_title
;
 Syntheses of Trisila Analogues of Allyl Chlorides and Their
 Transformations to Chlorocyclotrisilanes, Cyclotrisilanides, and a
 Trisilaindane
;
_journal_name_full 'Journal of the American Chemical Society'
_journal_page_first 4114
_journal_page_last 4121
_journal_paper_doi 10.1021/ja711169w
_journal_volume 130
_journal_year 2008
_chemical_absolute_configuration ad
_chemical_formula_moiety 'C57 H79 Cl Si3, C4 H8 O'
_chemical_formula_sum 'C61 H87 Cl O Si3'
_chemical_formula_weight 956.03
_chemical_name_common Tip3Ph2-Chlorocyclotrisilan
_chemical_name_systematic
; 
 [S]-1-Chlor-1,2,2-tris(2',4',6'-triisopropylphenyl)-3,3-diphenylcyclotrisilan 
;
_space_group_IT_number 19
_symmetry_cell_setting orthorhombic
_symmetry_space_group_name_Hall 'P 2ac 2ab'
_symmetry_space_group_name_H-M 'P 21 21 21'
_atom_sites_solution_hydrogens geom
_atom_sites_solution_primary direct
_atom_sites_solution_secondary difmap
_audit_creation_method SHELXL-97
_cell_angle_alpha 90.00
_cell_angle_beta 90.00
_cell_angle_gamma 90.00
_cell_formula_units_Z 4
_cell_length_a 10.8740(5)
_cell_length_b 15.4908(8)
_cell_length_c 34.2768(17)
_cell_measurement_reflns_used 7388
_cell_measurement_temperature 193(2)
_cell_measurement_theta_max 27.37
_cell_measurement_theta_min 2.22
_cell_volume 5773.8(5)
_computing_cell_refinement 'Bruker SMART'
_computing_data_collection 'Bruker SMART'
_computing_data_reduction 'Bruker SAINT'
_computing_molecular_graphics POV-Ray
_computing_publication_material ORTEP-3
_computing_structure_refinement 'Bruker SHELXTL'
_computing_structure_solution 'Bruker SHELXTL'
_diffrn_ambient_temperature 193(2)
_diffrn_measured_fraction_theta_full 0.999
_diffrn_measured_fraction_theta_max 0.999
_diffrn_measurement_device_type 'CCD area detector'
_diffrn_measurement_method 'phi and omega scans'
_diffrn_radiation_monochromator graphite
_diffrn_radiation_source 'sealed tube'
_diffrn_radiation_type MoK\a
_diffrn_radiation_wavelength 0.71073
_diffrn_reflns_av_R_equivalents 0.0463
_diffrn_reflns_av_sigmaI/netI 0.0370
_diffrn_reflns_limit_h_max 12
_diffrn_reflns_limit_h_min -12
_diffrn_reflns_limit_k_max 18
_diffrn_reflns_limit_k_min -18
_diffrn_reflns_limit_l_max 40
_diffrn_reflns_limit_l_min -40
_diffrn_reflns_number 46564
_diffrn_reflns_theta_full 25.03
_diffrn_reflns_theta_max 25.03
_diffrn_reflns_theta_min 1.96
_exptl_absorpt_coefficient_mu 0.166
_exptl_absorpt_correction_T_max 0.97
_exptl_absorpt_correction_T_min 0.7916
_exptl_absorpt_correction_type multi-scan
_exptl_absorpt_process_details SADABS
_exptl_crystal_colour yellow
_exptl_crystal_density_diffrn 1.100
_exptl_crystal_description block
_exptl_crystal_F_000 2080
_exptl_crystal_size_max 0.50
_exptl_crystal_size_mid 0.50
_exptl_crystal_size_min 0.20
_refine_diff_density_max 0.559
_refine_diff_density_min -0.305
_refine_diff_density_rms 0.059
_refine_ls_abs_structure_details 'Flack H D (1983), 4523 Friedel pairs'
_refine_ls_abs_structure_Flack 0.09(9)
_refine_ls_extinction_method none
_refine_ls_goodness_of_fit_ref 1.307
_refine_ls_hydrogen_treatment constr
_refine_ls_matrix_type full
_refine_ls_number_parameters 697
_refine_ls_number_reflns 10194
_refine_ls_number_restraints 118
_refine_ls_restrained_S_all 1.302
_refine_ls_R_factor_all 0.0684
_refine_ls_R_factor_gt 0.0671
_refine_ls_shift/su_max 0.000
_refine_ls_shift/su_mean 0.000
_refine_ls_structure_factor_coef Fsqd
_refine_ls_weighting_details 'calc w=1/[\s^2^(Fo^2^)+(0.0546P)^2^+4.5577P] where P=(Fo^2^+2Fc^2^)/3'
_refine_ls_weighting_scheme calc
_refine_ls_wR_factor_gt 0.1542
_refine_ls_wR_factor_ref 0.1548
_reflns_number_gt 10029
_reflns_number_total 10194
_reflns_threshold_expression >2sigma(I)
_cod_data_source_file ja711169w-file005.cif
_cod_data_source_block final
_cod_database_code 4107597

loop_
_symmetry_equiv_pos_as_xyz
'x, y, z'
'-x+1/2, -y, z+1/2'
'-x, y+1/2, -z+1/2'
'x+1/2, -y+1/2, -z'

loop_
_atom_site_label
_atom_site_type_symbol
_atom_site_fract_x
_atom_site_fract_y
_atom_site_fract_z
_atom_site_U_iso_or_equiv
_atom_site_adp_type
_atom_site_occupancy
_atom_site_symmetry_multiplicity
_atom_site_calc_flag
_atom_site_refinement_flags
_atom_site_disorder_assembly
_atom_site_disorder_group
Si1 Si 0.32478(9) 0.31799(6) 0.16017(3) 0.0224(2) Uani 1 1 d . . .
Si2 Si 0.24749(9) 0.44097(6) 0.12769(3) 0.0223(2) Uani 1 1 d . . .
Si3 Si 0.22343(9) 0.42321(6) 0.19709(3) 0.0245(2) Uani 1 1 d . . .
Cl1 Cl 0.51220(8) 0.34098(7) 0.17043(3) 0.0368(2) Uani 1 1 d . . .
C1 C 0.3069(3) 0.1979(2) 0.15149(10) 0.0241(8) Uani 1 1 d . A .
C2 C 0.3653(4) 0.1609(3) 0.11869(11) 0.0304(8) Uani 1 1 d . . .
C3 C 0.3453(4) 0.0729(2) 0.11115(12) 0.0410(10) Uani 1 1 d D A .
H3A H 0.3832 0.0472 0.0891 0.049 Uiso 1 1 calc R . .
C4 C 0.2734(4) 0.02371(19) 0.13451(12) 0.0432(10) Uani 1 1 d D . .
C5 C 0.2201(4) 0.0590(2) 0.16654(11) 0.0348(9) Uani 1 1 d D A .
H5A H 0.1715 0.0235 0.1831 0.042 Uiso 1 1 calc R . .
C6 C 0.2347(3) 0.1457(2) 0.17572(11) 0.0288(8) Uani 1 1 d . . .
C7 C 0.4519(4) 0.2097(3) 0.09197(11) 0.0346(9) Uani 1 1 d . . .
H7A H 0.4487 0.2721 0.0993 0.042 Uiso 1 1 calc R . .
C8 C 0.4180(5) 0.2024(3) 0.04908(13) 0.0493(12) Uani 1 1 d . . .
H8A H 0.3332 0.2222 0.0453 0.074 Uiso 1 1 calc R . .
H8B H 0.4250 0.1420 0.0408 0.074 Uiso 1 1 calc R . .
H8C H 0.4738 0.2381 0.0335 0.074 Uiso 1 1 calc R . .
C9 C 0.5843(4) 0.1783(3) 0.09774(15) 0.0510(12) Uani 1 1 d . . .
H9A H 0.6108 0.1909 0.1245 0.077 Uiso 1 1 calc R . .
H9B H 0.6386 0.2080 0.0793 0.077 Uiso 1 1 calc R . .
H9C H 0.5882 0.1159 0.0932 0.077 Uiso 1 1 calc R . .
C10 C 0.2475(6) -0.07157(19) 0.12479(12) 0.055(3) Uani 0.760(19) 1 d PD A 1
H10 H 0.1877 -0.0934 0.1446 0.066 Uiso 0.760(19) 1 calc PR A 1
C11 C 0.1867(12) -0.0818(4) 0.0845(2) 0.078(4) Uani 0.760(19) 1 d PD A 1
H11A H 0.1106 -0.0479 0.0837 0.117 Uiso 0.760(19) 1 calc PR A 1
H11B H 0.1676 -0.1428 0.0799 0.117 Uiso 0.760(19) 1 calc PR A 1
H11C H 0.2431 -0.0612 0.0642 0.117 Uiso 0.760(19) 1 calc PR A 1
C12 C 0.3650(8) -0.1264(5) 0.1285(4) 0.118(5) Uani 0.760(19) 1 d PD A 1
H12A H 0.4290 -0.1026 0.1115 0.177 Uiso 0.760(19) 1 calc PR A 1
H12B H 0.3472 -0.1860 0.1208 0.177 Uiso 0.760(19) 1 calc PR A 1
H12C H 0.3936 -0.1254 0.1556 0.177 Uiso 0.760(19) 1 calc PR A 1
C10A C 0.2428(11) -0.0692(3) 0.1219(3) 0.070(7) Uani 0.240(19) 1 d PDU A 2
H10A H 0.2310 -0.1024 0.1466 0.084 Uiso 0.240(19) 1 calc PR A 2
C11A C 0.1187(17) -0.0741(12) 0.1003(9) 0.069(7) Uani 0.240(19) 1 d PDU A 2
H11D H 0.0524 -0.0573 0.1181 0.104 Uiso 0.240(19) 1 calc PR A 2
H11E H 0.1049 -0.1333 0.0912 0.104 Uiso 0.240(19) 1 calc PR A 2
H11F H 0.1200 -0.0348 0.0779 0.104 Uiso 0.240(19) 1 calc PR A 2
C12A C 0.345(2) -0.1170(14) 0.0995(8) 0.071(7) Uani 0.240(19) 1 d PDU A 2
H12D H 0.3663 -0.1703 0.1134 0.107 Uiso 0.240(19) 1 calc PR A 2
H12E H 0.4180 -0.0800 0.0978 0.107 Uiso 0.240(19) 1 calc PR A 2
H12F H 0.3163 -0.1311 0.0732 0.107 Uiso 0.240(19) 1 calc PR A 2
C13 C 0.1733(4) 0.1812(3) 0.21250(12) 0.0378(9) Uani 1 1 d . A .
H13A H 0.1528 0.2431 0.2072 0.045 Uiso 1 1 calc R . .
C14 C 0.0539(5) 0.1364(3) 0.22350(16) 0.0562(14) Uani 1 1 d . . .
H14A H 0.0010 0.1320 0.2004 0.084 Uiso 1 1 calc R A .
H14B H 0.0118 0.1699 0.2437 0.084 Uiso 1 1 calc R . .
H14C H 0.0720 0.0785 0.2334 0.084 Uiso 1 1 calc R . .
C15 C 0.2633(6) 0.1801(4) 0.24626(14) 0.0664(15) Uani 1 1 d . . .
H15A H 0.3370 0.2130 0.2392 0.100 Uiso 1 1 calc R A .
H15B H 0.2864 0.1204 0.2522 0.100 Uiso 1 1 calc R . .
H15C H 0.2248 0.2063 0.2693 0.100 Uiso 1 1 calc R . .
C16 C 0.0832(3) 0.4439(2) 0.10795(9) 0.0243(8) Uani 1 1 d . . .
C17 C 0.0206(3) 0.3741(2) 0.09081(10) 0.0236(8) Uani 1 1 d . . .
C18 C -0.0962(4) 0.3876(2) 0.07509(11) 0.0304(9) Uani 1 1 d . . .
H18A H -0.1369 0.3405 0.0629 0.037 Uiso 1 1 calc R . .
C19 C -0.1548(3) 0.4663(2) 0.07657(11) 0.0279(8) Uani 1 1 d . . .
C20 C -0.0938(4) 0.5339(2) 0.09461(11) 0.0314(9) Uani 1 1 d . . .
H20A H -0.1330 0.5886 0.0960 0.038 Uiso 1 1 calc R . .
C21 C 0.0231(4) 0.5245(2) 0.11075(11) 0.0290(8) Uani 1 1 d . . .
C22 C 0.0710(4) 0.2828(3) 0.08931(12) 0.0348(9) Uani 1 1 d . . .
H22A H 0.1590 0.2853 0.0977 0.042 Uiso 1 1 calc R . .
C23 C 0.0041(5) 0.2248(3) 0.11759(15) 0.0498(12) Uani 1 1 d . . .
H23A H 0.0072 0.2501 0.1438 0.075 Uiso 1 1 calc R . .
H23B H 0.0434 0.1679 0.1179 0.075 Uiso 1 1 calc R . .
H23C H -0.0819 0.2187 0.1094 0.075 Uiso 1 1 calc R . .
C24 C 0.0681(4) 0.2439(3) 0.04783(14) 0.0465(12) Uani 1 1 d . . .
H24A H 0.1102 0.1880 0.0479 0.070 Uiso 1 1 calc R . .
H24B H 0.1097 0.2831 0.0297 0.070 Uiso 1 1 calc R . .
H24C H -0.0175 0.2360 0.0396 0.070 Uiso 1 1 calc R . .
C25 C -0.2797(4) 0.4798(3) 0.05803(12) 0.0371(9) Uani 1 1 d . . .
H25A H -0.3143 0.5348 0.0686 0.045 Uiso 1 1 calc R . .
C26 C -0.2687(5) 0.4894(4) 0.01443(15) 0.0608(14) Uani 1 1 d . . .
H26A H -0.3503 0.4999 0.0032 0.091 Uiso 1 1 calc R . .
H26B H -0.2341 0.4364 0.0033 0.091 Uiso 1 1 calc R . .
H26C H -0.2146 0.5382 0.0084 0.091 Uiso 1 1 calc R . .
C27 C -0.3688(4) 0.4081(4) 0.06795(17) 0.0584(14) Uani 1 1 d . . .
H27A H -0.4525 0.4260 0.0610 0.088 Uiso 1 1 calc R . .
H27B H -0.3648 0.3959 0.0960 0.088 Uiso 1 1 calc R . .
H27C H -0.3470 0.3560 0.0533 0.088 Uiso 1 1 calc R . .
C28 C 0.0787(4) 0.6029(3) 0.13067(13) 0.0387(10) Uani 1 1 d . . .
H28A H 0.1602 0.5851 0.1415 0.046 Uiso 1 1 calc R . .
C29 C 0.1017(5) 0.6770(3) 0.10239(16) 0.0544(13) Uani 1 1 d . . .
H29A H 0.1425 0.7245 0.1162 0.082 Uiso 1 1 calc R . .
H29B H 0.0231 0.6972 0.0918 0.082 Uiso 1 1 calc R . .
H29C H 0.1543 0.6570 0.0810 0.082 Uiso 1 1 calc R . .
C30 C -0.0006(5) 0.6328(3) 0.16479(15) 0.0544(12) Uani 1 1 d . . .
H30A H -0.0115 0.5850 0.1832 0.082 Uiso 1 1 calc R . .
H30B H -0.0811 0.6514 0.1551 0.082 Uiso 1 1 calc R . .
H30C H 0.0398 0.6812 0.1780 0.082 Uiso 1 1 calc R . .
C31 C 0.3442(3) 0.5194(2) 0.09726(11) 0.0258(8) Uani 1 1 d . B .
C32 C 0.3274(3) 0.5212(3) 0.05601(11) 0.0296(8) Uani 1 1 d . . .
C33 C 0.3833(4) 0.5877(3) 0.03470(12) 0.0405(10) Uani 1 1 d D B .
H33A H 0.3710 0.5894 0.0073 0.049 Uiso 1 1 calc R . .
C34 C 0.4547(4) 0.6506(3) 0.05145(13) 0.0469(12) Uani 1 1 d D . .
C35 C 0.4748(4) 0.6433(3) 0.09176(12) 0.0425(10) Uani 1 1 d D B .
H35A H 0.5270 0.6843 0.1041 0.051 Uiso 1 1 calc R . .
C36 C 0.4226(4) 0.5802(3) 0.11413(12) 0.0344(9) Uani 1 1 d . . .
C37 C 0.2563(4) 0.4532(3) 0.03278(11) 0.0348(9) Uani 1 1 d . . .
H37A H 0.2291 0.4072 0.0513 0.042 Uiso 1 1 calc R . .
C38 C 0.3358(4) 0.4107(3) 0.00128(13) 0.0484(11) Uani 1 1 d . . .
H38A H 0.4123 0.3896 0.0130 0.073 Uiso 1 1 calc R . .
H38B H 0.3551 0.4532 -0.0190 0.073 Uiso 1 1 calc R . .
H38C H 0.2909 0.3623 -0.0103 0.073 Uiso 1 1 calc R . .
C39 C 0.1413(4) 0.4918(3) 0.01356(13) 0.0434(11) Uani 1 1 d . . .
H39A H 0.0928 0.4455 0.0016 0.065 Uiso 1 1 calc R . .
H39B H 0.1661 0.5332 -0.0065 0.065 Uiso 1 1 calc R . .
H39C H 0.0916 0.5212 0.0334 0.065 Uiso 1 1 calc R . .
C40 C 0.5180(6) 0.7189(4) 0.0257(2) 0.041(4) Uani 0.418(15) 1 d PD B 1
H40 H 0.5996 0.7317 0.0379 0.049 Uiso 0.418(15) 1 calc PR B 1
C41 C 0.4450(17) 0.8040(6) 0.0249(7) 0.124(11) Uani 0.418(15) 1 d PD B 1
H41A H 0.3675 0.7953 0.0109 0.186 Uiso 0.418(15) 1 calc PR B 1
H41B H 0.4935 0.8486 0.0117 0.186 Uiso 0.418(15) 1 calc PR B 1
H41C H 0.4275 0.8225 0.0517 0.186 Uiso 0.418(15) 1 calc PR B 1
C42 C 0.543(3) 0.6846(12) -0.0157(4) 0.22(2) Uani 0.418(15) 1 d PD B 1
H42A H 0.6230 0.6555 -0.0162 0.336 Uiso 0.418(15) 1 calc PR B 1
H42B H 0.5434 0.7328 -0.0342 0.336 Uiso 0.418(15) 1 calc PR B 1
H42C H 0.4784 0.6435 -0.0230 0.336 Uiso 0.418(15) 1 calc PR B 1
C40A C 0.5015(8) 0.7333(5) 0.0314(2) 0.118(5) Uani 0.582(15) 1 d PDU B 2
H40A H 0.5080 0.7794 0.0517 0.142 Uiso 0.582(15) 1 calc PR B 2
C41A C 0.4120(10) 0.7652(9) -0.0003(4) 0.118(5) Uani 0.582(15) 1 d PDU B 2
H41D H 0.4571 0.7996 -0.0195 0.177 Uiso 0.582(15) 1 calc PR B 2
H41E H 0.3481 0.8009 0.0118 0.177 Uiso 0.582(15) 1 calc PR B 2
H41F H 0.3739 0.7156 -0.0132 0.177 Uiso 0.582(15) 1 calc PR B 2
C42A C 0.6313(9) 0.7171(10) 0.0150(5) 0.117(5) Uani 0.582(15) 1 d PDU B 2
H42D H 0.6696 0.6692 0.0292 0.175 Uiso 0.582(15) 1 calc PR B 2
H42E H 0.6813 0.7693 0.0182 0.175 Uiso 0.582(15) 1 calc PR B 2
H42F H 0.6256 0.7026 -0.0127 0.175 Uiso 0.582(15) 1 calc PR B 2
C43 C 0.4599(4) 0.5797(3) 0.15656(13) 0.0446(11) Uani 1 1 d . B .
H43A H 0.4172 0.5296 0.1690 0.054 Uiso 1 1 calc R . .
C44 C 0.5976(5) 0.5652(4) 0.16182(15) 0.0573(13) Uani 1 1 d . . .
H44A H 0.6150 0.5526 0.1893 0.086 Uiso 1 1 calc R B .
H44B H 0.6423 0.6172 0.1539 0.086 Uiso 1 1 calc R . .
H44C H 0.6238 0.5164 0.1456 0.086 Uiso 1 1 calc R . .
C45 C 0.4188(6) 0.6597(4) 0.17815(16) 0.0649(15) Uani 1 1 d . . .
H45A H 0.3291 0.6650 0.1765 0.097 Uiso 1 1 calc R B .
H45B H 0.4572 0.7107 0.1664 0.097 Uiso 1 1 calc R . .
H45C H 0.4433 0.6554 0.2056 0.097 Uiso 1 1 calc R . .
C46 C 0.0634(4) 0.4015(2) 0.21706(11) 0.0298(9) Uani 1 1 d . . .
C47 C 0.0559(4) 0.3809(3) 0.25625(12) 0.0401(10) Uani 1 1 d . . .
H47A H 0.1290 0.3806 0.2714 0.048 Uiso 1 1 calc R . .
C48 C -0.0548(5) 0.3605(3) 0.27412(14) 0.0479(12) Uani 1 1 d . . .
H48A H -0.0572 0.3468 0.3011 0.058 Uiso 1 1 calc R . .
C49 C -0.1618(5) 0.3603(3) 0.25217(16) 0.0547(13) Uani 1 1 d . . .
H49A H -0.2383 0.3467 0.2640 0.066 Uiso 1 1 calc R . .
C50 C -0.1566(5) 0.3796(4) 0.21385(16) 0.0580(14) Uani 1 1 d . . .
H50A H -0.2300 0.3795 0.1989 0.070 Uiso 1 1 calc R . .
C51 C -0.0448(4) 0.3998(3) 0.19576(13) 0.0407(10) Uani 1 1 d . . .
H51A H -0.0432 0.4124 0.1686 0.049 Uiso 1 1 calc R . .
C52 C 0.3090(4) 0.4828(3) 0.23699(10) 0.0303(9) Uani 1 1 d . . .
C53 C 0.4196(5) 0.4570(4) 0.25265(12) 0.0518(13) Uani 1 1 d . . .
H53A H 0.4557 0.4045 0.2442 0.062 Uiso 1 1 calc R . .
C54 C 0.4789(5) 0.5061(5) 0.28046(15) 0.0717(18) Uani 1 1 d . . .
H54A H 0.5564 0.4878 0.2902 0.086 Uiso 1 1 calc R . .
C55 C 0.4284(6) 0.5794(5) 0.29392(15) 0.0741(19) Uani 1 1 d . . .
H55A H 0.4693 0.6119 0.3135 0.089 Uiso 1 1 calc R . .
C56 C 0.3176(6) 0.6073(4) 0.27932(15) 0.0652(16) Uani 1 1 d . . .
H56A H 0.2817 0.6593 0.2886 0.078 Uiso 1 1 calc R . .
C57 C 0.2586(5) 0.5588(3) 0.25085(13) 0.0485(11) Uani 1 1 d . . .
H57A H 0.1822 0.5782 0.2407 0.058 Uiso 1 1 calc R . .
O1 O 0.766(2) 0.9536(10) 0.1027(4) 0.222(6) Uani 0.686(13) 1 d PDU C 1
C58 C 0.785(2) 0.8832(13) 0.0855(5) 0.221(6) Uani 0.686(13) 1 d PDU C 1
H58A H 0.8706 0.8819 0.0756 0.265 Uiso 0.686(13) 1 calc PR C 1
H58B H 0.7289 0.8779 0.0629 0.265 Uiso 0.686(13) 1 calc PR C 1
C59 C 0.768(3) 0.8179(13) 0.1094(5) 0.220(6) Uani 0.686(13) 1 d PDU C 1
H59A H 0.8372 0.7771 0.1071 0.264 Uiso 0.686(13) 1 calc PR C 1
H59B H 0.6916 0.7870 0.1018 0.264 Uiso 0.686(13) 1 calc PR C 1
C60 C 0.758(3) 0.8447(14) 0.1476(5) 0.220(6) Uani 0.686(13) 1 d PDU C 1
H60A H 0.8113 0.8096 0.1647 0.264 Uiso 0.686(13) 1 calc PR C 1
H60B H 0.6717 0.8392 0.1568 0.264 Uiso 0.686(13) 1 calc PR C 1
C61 C 0.798(3) 0.9384(15) 0.1481(5) 0.221(6) Uani 0.686(13) 1 d PDU C 1
H61A H 0.8862 0.9456 0.1540 0.265 Uiso 0.686(13) 1 calc PR C 1
H61B H 0.7474 0.9745 0.1658 0.265 Uiso 0.686(13) 1 calc PR C 1
O1A O 0.886(3) 0.885(2) 0.1411(8) 0.200(10) Uani 0.314(13) 1 d PDU C 2
C58A C 0.808(4) 0.8287(19) 0.1312(11) 0.200(10) Uani 0.314(13) 1 d PDU C 2
H58C H 0.8088 0.7809 0.1504 0.240 Uiso 0.314(13) 1 calc PR C 2
H58D H 0.8307 0.8048 0.1054 0.240 Uiso 0.314(13) 1 calc PR C 2
C59A C 0.697(3) 0.862(3) 0.1295(14) 0.200(10) Uani 0.314(13) 1 d PDU C 2
H59C H 0.6474 0.8401 0.1514 0.240 Uiso 0.314(13) 1 calc PR C 2
H59D H 0.6573 0.8442 0.1049 0.240 Uiso 0.314(13) 1 calc PR C 2
C60A C 0.700(3) 0.951(2) 0.1311(13) 0.200(10) Uani 0.314(13) 1 d PDU C 2
H60C H 0.6691 0.9720 0.1566 0.240 Uiso 0.314(13) 1 calc PR C 2
H60D H 0.6493 0.9765 0.1101 0.240 Uiso 0.314(13) 1 calc PR C 2
C61A C 0.834(4) 0.977(2) 0.1259(13) 0.200(10) Uani 0.314(13) 1 d PDU C 2
H61C H 0.8587 1.0255 0.1428 0.240 Uiso 0.314(13) 1 calc PR C 2
H61D H 0.8556 0.9886 0.0984 0.240 Uiso 0.314(13) 1 calc PR C 2

loop_
_atom_site_aniso_label
_atom_site_aniso_U_11
_atom_site_aniso_U_22
_atom_site_aniso_U_33
_atom_site_aniso_U_23
_atom_site_aniso_U_13
_atom_site_aniso_U_12
Si1 0.0231(5) 0.0238(5) 0.0203(4) 0.0002(4) -0.0012(4) -0.0001(4)
Si2 0.0247(5) 0.0213(4) 0.0208(5) 0.0000(4) -0.0023(4) -0.0005(4)
Si3 0.0252(5) 0.0265(5) 0.0216(5) -0.0041(4) -0.0008(4) -0.0014(4)
Cl1 0.0235(5) 0.0493(6) 0.0375(5) -0.0029(4) -0.0037(4) -0.0017(4)
C1 0.0261(18) 0.0200(17) 0.0262(18) 0.0041(14) -0.0047(15) 0.0055(14)
C2 0.035(2) 0.030(2) 0.0253(19) -0.0019(16) -0.0032(16) 0.0071(17)
C3 0.053(3) 0.037(2) 0.033(2) -0.0034(18) 0.005(2) 0.012(2)
C4 0.052(3) 0.032(2) 0.045(2) 0.0067(19) 0.000(2) 0.003(2)
C5 0.041(2) 0.031(2) 0.032(2) 0.0112(17) -0.0018(18) 0.0026(18)
C6 0.032(2) 0.0240(18) 0.0308(19) 0.0055(15) -0.0055(17) 0.0038(16)
C7 0.045(2) 0.032(2) 0.027(2) -0.0035(16) 0.0074(18) 0.0068(18)
C8 0.068(3) 0.046(3) 0.034(2) -0.001(2) 0.006(2) 0.005(2)
C9 0.044(3) 0.052(3) 0.057(3) 0.005(2) 0.012(2) 0.012(2)
C10 0.077(6) 0.032(4) 0.056(5) -0.004(4) -0.004(4) -0.006(4)
C11 0.132(10) 0.042(4) 0.061(5) 0.009(4) -0.004(5) -0.030(5)
C12 0.180(12) 0.022(4) 0.150(12) -0.025(5) -0.067(9) 0.023(5)
C10A 0.100(16) 0.041(9) 0.070(14) -0.005(9) 0.024(10) -0.014(10)
C11A 0.100(16) 0.039(9) 0.069(14) -0.007(9) 0.024(10) -0.015(10)
C12A 0.100(16) 0.042(10) 0.072(14) -0.004(9) 0.025(11) -0.012(10)
C13 0.048(2) 0.029(2) 0.036(2) 0.0056(17) 0.0072(19) 0.002(2)
C14 0.061(3) 0.050(3) 0.058(3) 0.006(2) 0.028(3) -0.001(2)
C15 0.080(4) 0.081(4) 0.038(3) -0.003(3) -0.002(3) 0.019(3)
C16 0.0261(18) 0.030(2) 0.0164(16) 0.0039(14) 0.0008(14) 0.0057(16)
C17 0.0243(18) 0.0214(18) 0.0251(18) -0.0032(14) -0.0037(15) 0.0001(15)
C18 0.032(2) 0.028(2) 0.031(2) -0.0028(16) -0.0051(17) -0.0078(16)
C19 0.0269(19) 0.030(2) 0.0269(19) 0.0052(15) 0.0006(15) 0.0057(16)
C20 0.033(2) 0.026(2) 0.036(2) 0.0075(16) 0.0027(17) 0.0090(16)
C21 0.029(2) 0.030(2) 0.0277(19) 0.0058(16) 0.0038(16) -0.0021(16)
C22 0.034(2) 0.032(2) 0.039(2) -0.0047(17) -0.0194(19) 0.0013(18)
C23 0.057(3) 0.035(2) 0.057(3) 0.008(2) -0.018(2) 0.000(2)
C24 0.045(3) 0.035(2) 0.059(3) -0.021(2) -0.017(2) 0.007(2)
C25 0.028(2) 0.040(2) 0.043(2) -0.0026(19) -0.0025(18) 0.0098(18)
C26 0.037(3) 0.090(4) 0.055(3) 0.016(3) -0.013(2) 0.011(3)
C27 0.027(2) 0.075(4) 0.073(4) 0.011(3) -0.004(2) -0.002(2)
C28 0.045(2) 0.027(2) 0.045(2) -0.0037(18) -0.005(2) 0.0030(18)
C29 0.059(3) 0.025(2) 0.079(4) 0.004(2) -0.001(3) -0.006(2)
C30 0.067(3) 0.042(3) 0.055(3) -0.020(2) 0.006(3) 0.000(2)
C31 0.0274(19) 0.0224(18) 0.0276(19) 0.0049(15) 0.0040(15) 0.0013(15)
C32 0.0239(19) 0.036(2) 0.0289(19) 0.0058(17) 0.0036(16) 0.0073(17)
C33 0.046(3) 0.047(3) 0.028(2) 0.0136(19) 0.0048(19) 0.008(2)
C34 0.039(2) 0.046(3) 0.055(3) 0.021(2) 0.004(2) -0.005(2)
C35 0.037(2) 0.043(2) 0.048(3) 0.004(2) -0.002(2) -0.003(2)
C36 0.033(2) 0.029(2) 0.041(2) 0.0040(18) 0.0060(18) -0.0040(18)
C37 0.034(2) 0.043(2) 0.0274(19) 0.0011(17) 0.0022(17) 0.0035(19)
C38 0.047(3) 0.063(3) 0.035(2) -0.001(2) 0.001(2) 0.001(2)
C39 0.040(2) 0.059(3) 0.031(2) 0.005(2) -0.0063(19) 0.009(2)
C40 0.044(7) 0.048(7) 0.030(6) 0.033(5) -0.001(5) -0.023(5)
C41 0.081(13) 0.027(8) 0.26(3) 0.059(12) 0.070(16) 0.021(8)
C42 0.26(5) 0.16(3) 0.25(4) 0.05(3) 0.16(4) -0.08(3)
C40A 0.104(8) 0.102(8) 0.149(10) 0.070(7) 0.037(7) -0.010(6)
C41A 0.108(8) 0.098(8) 0.148(10) 0.071(7) 0.033(7) -0.009(6)
C42A 0.098(8) 0.100(8) 0.152(10) 0.071(7) 0.042(7) -0.009(6)
C43 0.048(3) 0.048(3) 0.038(2) 0.003(2) -0.004(2) -0.021(2)
C44 0.059(3) 0.064(3) 0.049(3) -0.001(3) -0.016(2) -0.019(3)
C45 0.074(4) 0.063(4) 0.057(3) -0.012(3) 0.008(3) -0.023(3)
C46 0.034(2) 0.0261(19) 0.030(2) -0.0065(16) 0.0054(17) 0.0011(16)
C47 0.043(3) 0.042(2) 0.036(2) 0.0000(19) 0.005(2) 0.000(2)
C48 0.059(3) 0.046(3) 0.038(2) 0.003(2) 0.013(2) 0.003(2)
C49 0.043(3) 0.055(3) 0.067(3) 0.006(3) 0.029(3) -0.004(2)
C50 0.040(3) 0.075(4) 0.059(3) 0.006(3) 0.002(2) -0.008(3)
C51 0.029(2) 0.054(3) 0.039(2) 0.002(2) 0.0051(19) -0.0071(19)
C52 0.034(2) 0.039(2) 0.0179(17) -0.0099(16) -0.0003(16) -0.0132(18)
C53 0.052(3) 0.077(4) 0.027(2) -0.019(2) -0.013(2) 0.011(3)
C54 0.054(3) 0.119(5) 0.042(3) -0.021(3) -0.014(3) -0.009(3)
C55 0.071(4) 0.113(5) 0.038(3) -0.035(3) -0.003(3) -0.040(4)
C56 0.082(4) 0.067(3) 0.047(3) -0.027(3) 0.015(3) -0.025(3)
C57 0.055(3) 0.052(3) 0.038(2) -0.012(2) -0.001(2) -0.012(2)
O1 0.368(13) 0.189(9) 0.108(6) 0.016(5) -0.010(7) 0.117(9)
C58 0.367(13) 0.189(9) 0.106(6) 0.014(5) -0.010(7) 0.117(9)
C59 0.367(13) 0.188(9) 0.106(6) 0.014(6) -0.011(7) 0.118(9)
C60 0.367(13) 0.188(9) 0.106(6) 0.014(6) -0.010(7) 0.118(9)
C61 0.368(13) 0.188(9) 0.107(6) 0.014(6) -0.009(7) 0.118(9)
O1A 0.26(2) 0.181(17) 0.157(16) -0.032(14) 0.030(15) 0.055(17)
C58A 0.26(2) 0.181(17) 0.157(16) -0.031(14) 0.030(16) 0.055(17)
C59A 0.26(2) 0.181(17) 0.157(16) -0.031(14) 0.031(16) 0.055(17)
C60A 0.26(2) 0.180(17) 0.156(16) -0.032(14) 0.031(16) 0.055(17)
C61A 0.26(2) 0.181(17) 0.156(16) -0.032(14) 0.030(16) 0.055(17)

loop_
_atom_type_symbol
_atom_type_description
_atom_type_scat_dispersion_real
_atom_type_scat_dispersion_imag
_atom_type_scat_source
C C 0.0033 0.0016 'International Tables Vol C Tables 4.2.6.8 and 6.1.1.4'
H H 0.0000 0.0000 'International Tables Vol C Tables 4.2.6.8 and 6.1.1.4'
Si Si 0.0817 0.0704 'International Tables Vol C Tables 4.2.6.8 and 6.1.1.4'
Cl Cl 0.1484 0.1585 'International Tables Vol C Tables 4.2.6.8 and 6.1.1.4'
O O 0.0106 0.0060 'International Tables Vol C Tables 4.2.6.8 and 6.1.1.4'

loop_
_geom_angle_atom_site_label_1
_geom_angle_atom_site_label_2
_geom_angle_atom_site_label_3
_geom_angle
C1 Si1 Cl1 107.01(12)
C1 Si1 Si3 136.15(12)
Cl1 Si1 Si3 104.40(5)
C1 Si1 Si2 133.00(11)
Cl1 Si1 Si2 106.72(6)
Si3 Si1 Si2 61.65(4)
C16 Si2 C31 107.78(16)
C16 Si2 Si1 121.25(12)
C31 Si2 Si1 124.96(12)
C16 Si2 Si3 104.53(11)
C31 Si2 Si3 132.05(12)
Si1 Si2 Si3 58.73(4)
C52 Si3 C46 106.00(17)
C52 Si3 Si1 119.92(13)
C46 Si3 Si1 120.21(12)
C52 Si3 Si2 127.17(12)
C46 Si3 Si2 118.39(13)
Si1 Si3 Si2 59.62(4)
C6 C1 C2 119.3(3)
C6 C1 Si1 122.1(3)
C2 C1 Si1 118.5(3)
C3 C2 C1 118.1(4)
C3 C2 C7 118.0(3)
C1 C2 C7 123.9(3)
C4 C3 C2 121.8(4)
C4 C3 H3A 119.1
C2 C3 H3A 119.1
C3 C4 C5 119.9(3)
C3 C4 C10 121.2(3)
C5 C4 C10 118.9(4)
C3 C4 C10A 119.0(5)
C5 C4 C10A 120.8(4)
C4 C5 C6 121.6(4)
C4 C5 H5A 119.2
C6 C5 H5A 119.2
C5 C6 C1 119.3(3)
C5 C6 C13 119.0(3)
C1 C6 C13 121.7(3)
C2 C7 C8 113.3(4)
C2 C7 C9 110.3(3)
C8 C7 C9 109.2(4)
C2 C7 H7A 107.9
C8 C7 H7A 107.9
C9 C7 H7A 107.9
C7 C8 H8A 109.5
C7 C8 H8B 109.5
H8A C8 H8B 109.5
C7 C8 H8C 109.5
H8A C8 H8C 109.5
H8B C8 H8C 109.5
C7 C9 H9A 109.5
C7 C9 H9B 109.5
H9A C9 H9B 109.5
C7 C9 H9C 109.5
H9A C9 H9C 109.5
H9B C9 H9C 109.5
C12 C10 C11 111.94(16)
C12 C10 C4 111.0(4)
C11 C10 C4 111.84(15)
C12 C10 H10 107.2
C11 C10 H10 107.2
C4 C10 H10 107.2
C10 C11 H11A 109.5
C10 C11 H11B 109.5
H11A C11 H11B 109.5
C10 C11 H11C 109.5
H11A C11 H11C 109.5
H11B C11 H11C 109.5
C10 C12 H12A 109.5
C10 C12 H12B 109.5
H12A C12 H12B 109.5
C10 C12 H12C 109.5
H12A C12 H12C 109.5
H12B C12 H12C 109.5
C12A C10A C4 115.7(10)
C12A C10A C11A 111.79(16)
C4 C10A C11A 111.71(16)
C12A C10A H10A 105.6
C4 C10A H10A 105.6
C11A C10A H10A 105.6
C10A C11A H11D 109.5
C10A C11A H11E 109.5
H11D C11A H11E 109.5
C10A C11A H11F 109.5
H11D C11A H11F 109.5
H11E C11A H11F 109.5
C10A C12A H12D 109.5
C10A C12A H12E 109.5
H12D C12A H12E 109.5
C10A C12A H12F 109.5
H12D C12A H12F 109.5
H12E C12A H12F 109.5
C15 C13 C14 110.9(4)
C15 C13 C6 110.1(4)
C14 C13 C6 114.4(4)
C15 C13 H13A 107.0
C14 C13 H13A 107.0
C6 C13 H13A 107.0
C13 C14 H14A 109.5
C13 C14 H14B 109.5
H14A C14 H14B 109.5
C13 C14 H14C 109.5
H14A C14 H14C 109.5
H14B C14 H14C 109.5
C13 C15 H15A 109.5
C13 C15 H15B 109.5
H15A C15 H15B 109.5
C13 C15 H15C 109.5
H15A C15 H15C 109.5
H15B C15 H15C 109.5
C17 C16 C21 119.0(3)
C17 C16 Si2 125.6(3)
C21 C16 Si2 115.4(3)
C18 C17 C16 119.1(3)
C18 C17 C22 117.1(3)
C16 C17 C22 123.8(3)
C19 C18 C17 122.7(4)
C19 C18 H18A 118.7
C17 C18 H18A 118.7
C18 C19 C20 117.7(3)
C18 C19 C25 121.5(4)
C20 C19 C25 120.8(3)
C19 C20 C21 122.3(4)
C19 C20 H20A 118.8
C21 C20 H20A 118.8
C20 C21 C16 119.1(4)
C20 C21 C28 117.3(4)
C16 C21 C28 123.6(3)
C23 C22 C17 111.0(4)
C23 C22 C24 110.4(4)
C17 C22 C24 112.8(3)
C23 C22 H22A 107.5
C17 C22 H22A 107.5
C24 C22 H22A 107.5
C22 C23 H23A 109.5
C22 C23 H23B 109.5
H23A C23 H23B 109.5
C22 C23 H23C 109.5
H23A C23 H23C 109.5
H23B C23 H23C 109.5
C22 C24 H24A 109.5
C22 C24 H24B 109.5
H24A C24 H24B 109.5
C22 C24 H24C 109.5
H24A C24 H24C 109.5
H24B C24 H24C 109.5
C26 C25 C27 110.3(4)
C26 C25 C19 111.0(3)
C27 C25 C19 112.3(4)
C26 C25 H25A 107.7
C27 C25 H25A 107.7
C19 C25 H25A 107.7
C25 C26 H26A 109.5
C25 C26 H26B 109.5
H26A C26 H26B 109.5
C25 C26 H26C 109.5
H26A C26 H26C 109.5
H26B C26 H26C 109.5
C25 C27 H27A 109.5
C25 C27 H27B 109.5
H27A C27 H27B 109.5
C25 C27 H27C 109.5
H27A C27 H27C 109.5
H27B C27 H27C 109.5
C21 C28 C29 112.4(4)
C21 C28 C30 111.3(4)
C29 C28 C30 110.6(4)
C21 C28 H28A 107.4
C29 C28 H28A 107.4
C30 C28 H28A 107.4
C28 C29 H29A 109.5
C28 C29 H29B 109.5
H29A C29 H29B 109.5
C28 C29 H29C 109.5
H29A C29 H29C 109.5
H29B C29 H29C 109.5
C28 C30 H30A 109.5
C28 C30 H30B 109.5
H30A C30 H30B 109.5
C28 C30 H30C 109.5
H30A C30 H30C 109.5
H30B C30 H30C 109.5
C36 C31 C32 118.4(3)
C36 C31 Si2 122.5(3)
C32 C31 Si2 118.8(3)
C33 C32 C31 118.4(4)
C33 C32 C37 117.0(3)
C31 C32 C37 124.5(3)
C34 C33 C32 123.3(4)
C34 C33 H33A 118.3
C32 C33 H33A 118.3
C33 C34 C35 116.3(3)
C33 C34 C40 120.1(4)
C35 C34 C40 123.3(5)
C33 C34 C40A 126.2(4)
C35 C34 C40A 117.0(4)
C36 C35 C34 123.1(4)
C36 C35 H35A 118.5
C34 C35 H35A 118.5
C35 C36 C31 120.3(4)
C35 C36 C43 115.6(4)
C31 C36 C43 124.0(3)
C32 C37 C38 112.1(3)
C32 C37 C39 111.5(3)
C38 C37 C39 108.9(3)
C32 C37 H37A 108.0
C38 C37 H37A 108.0
C39 C37 H37A 108.0
C37 C38 H38A 109.5
C37 C38 H38B 109.5
H38A C38 H38B 109.5
C37 C38 H38C 109.5
H38A C38 H38C 109.5
H38B C38 H38C 109.5
C37 C39 H39A 109.5
C37 C39 H39B 109.5
H39A C39 H39B 109.5
C37 C39 H39C 109.5
H39A C39 H39C 109.5
H39B C39 H39C 109.5
C34 C40 C42 111.7(8)
C34 C40 C41 111.62(16)
C42 C40 C41 111.74(16)
C34 C40 H40 107.2
C42 C40 H40 107.2
C41 C40 H40 107.2
C40 C41 H41A 109.5
C40 C41 H41B 109.5
H41A C41 H41B 109.5
C40 C41 H41C 109.5
H41A C41 H41C 109.5
H41B C41 H41C 109.5
C40 C42 H42A 109.5
C40 C42 H42B 109.5
H42A C42 H42B 109.5
C40 C42 H42C 109.5
H42A C42 H42C 109.5
H42B C42 H42C 109.5
C41A C40A C42A 112.08(16)
C41A C40A C34 111.92(16)
C42A C40A C34 109.3(7)
C41A C40A H40A 107.8
C42A C40A H40A 107.8
C34 C40A H40A 107.8
C40A C41A H41D 109.5
C40A C41A H41E 109.5
H41D C41A H41E 109.5
C40A C41A H41F 109.5
H41D C41A H41F 109.5
H41E C41A H41F 109.5
C40A C42A H42D 109.5
C40A C42A H42E 109.5
H42D C42A H42E 109.5
C40A C42A H42F 109.5
H42D C42A H42F 109.5
H42E C42A H42F 109.5
C36 C43 C45 112.9(4)
C36 C43 C44 112.2(4)
C45 C43 C44 110.7(4)
C36 C43 H43A 106.9
C45 C43 H43A 106.9
C44 C43 H43A 106.9
C43 C44 H44A 109.5
C43 C44 H44B 109.5
H44A C44 H44B 109.5
C43 C44 H44C 109.5
H44A C44 H44C 109.5
H44B C44 H44C 109.5
C43 C45 H45A 109.5
C43 C45 H45B 109.5
H45A C45 H45B 109.5
C43 C45 H45C 109.5
H45A C45 H45C 109.5
H45B C45 H45C 109.5
C47 C46 C51 117.2(4)
C47 C46 Si3 116.4(3)
C51 C46 Si3 126.3(3)
C46 C47 C48 122.2(4)
C46 C47 H47A 118.9
C48 C47 H47A 118.9
C49 C48 C47 119.3(4)
C49 C48 H48A 120.4
C47 C48 H48A 120.4
C50 C49 C48 119.5(4)
C50 C49 H49A 120.2
C48 C49 H49A 120.2
C49 C50 C51 121.2(5)
C49 C50 H50A 119.4
C51 C50 H50A 119.4
C46 C51 C50 120.6(4)
C46 C51 H51A 119.7
C50 C51 H51A 119.7
C53 C52 C57 117.3(4)
C53 C52 Si3 124.7(3)
C57 C52 Si3 118.0(3)
C52 C53 C54 121.2(5)
C52 C53 H53A 119.4
C54 C53 H53A 119.4
C55 C54 C53 120.8(6)
C55 C54 H54A 119.6
C53 C54 H54A 119.6
C54 C55 C56 120.0(5)
C54 C55 H55A 120.0
C56 C55 H55A 120.0
C55 C56 C57 119.3(6)
C55 C56 H56A 120.3
C57 C56 H56A 120.3
C52 C57 C56 121.3(5)
C52 C57 H57A 119.3
C56 C57 H57A 119.3
C58 O1 C61 106.8(14)
O1 C58 C59 110.6(17)
O1 C58 H58A 109.5
C59 C58 H58A 109.5
O1 C58 H58B 109.5
C59 C58 H58B 109.5
H58A C58 H58B 108.1
C58 C59 C60 111.8(19)
C58 C59 H59A 109.2
C60 C59 H59A 109.2
C58 C59 H59B 109.2
C60 C59 H59B 109.2
H59A C59 H59B 107.9
C59 C60 C61 106.0(19)
C59 C60 H60A 110.5
C61 C60 H60A 110.5
C59 C60 H60B 110.5
C61 C60 H60B 110.5
H60A C60 H60B 108.7
C60 C61 O1 93.9(16)
C60 C61 H61A 112.9
O1 C61 H61A 112.9
C60 C61 H61B 112.9
O1 C61 H61B 112.9
H61A C61 H61B 110.4
C58A O1A C61A 106.8(14)
O1A C58A C59A 110.6(17)
O1A C58A H58C 109.5
C59A C58A H58C 109.5
O1A C58A H58D 109.5
C59A C58A H58D 109.5
H58C C58A H58D 108.1
C58A C59A C60A 111.8(19)
C58A C59A H59C 109.3
C60A C59A H59C 109.3
C58A C59A H59D 109.3
C60A C59A H59D 109.3
H59C C59A H59D 107.9
C59A C60A C61A 106.1(19)
C59A C60A H60C 110.5
C61A C60A H60C 110.5
C59A C60A H60D 110.5
C61A C60A H60D 110.5
H60C C60A H60D 108.7
C60A C61A O1A 93.9(17)
C60A C61A H61C 112.9
O1A C61A H61C 112.9
C60A C61A H61D 112.9
O1A C61A H61D 112.9
H61C C61A H61D 110.4

loop_
_geom_bond_atom_site_label_1
_geom_bond_atom_site_label_2
_geom_bond_distance
Si1 C1 1.894(4)
Si1 Cl1 2.0985(13)
Si1 Si3 2.3393(14)
Si1 Si2 2.3611(13)
Si2 C16 1.911(4)
Si2 C31 1.915(4)
Si2 Si3 2.4087(13)
Si3 C52 1.894(4)
Si3 C46 1.900(4)
C1 C6 1.400(5)
C1 C2 1.412(5)
C2 C3 1.404(5)
C2 C7 1.516(6)
C3 C4 1.354(5)
C3 H3A 0.9500
C4 C5 1.357(5)
C4 C10 1.5392(10)
C4 C10A 1.5400(10)
C5 C6 1.388(5)
C5 H5A 0.9500
C6 C13 1.529(6)
C7 C8 1.520(6)
C7 C9 1.532(6)
C7 H7A 1.0000
C8 H8A 0.9800
C8 H8B 0.9800
C8 H8C 0.9800
C9 H9A 0.9800
C9 H9B 0.9800
C9 H9C 0.9800
C10 C12 1.5391(10)
C10 C11 1.5392(10)
C10 H10 1.0000
C11 H11A 0.9800
C11 H11B 0.9800
C11 H11C 0.9800
C12 H12A 0.9800
C12 H12B 0.9800
C12 H12C 0.9800
C10A C12A 1.5398(10)
C10A C11A 1.5400(10)
C10A H10A 1.0000
C11A H11D 0.9800
C11A H11E 0.9800
C11A H11F 0.9800
C12A H12D 0.9800
C12A H12E 0.9800
C12A H12F 0.9800
C13 C15 1.516(7)
C13 C14 1.520(6)
C13 H13A 1.0000
C14 H14A 0.9800
C14 H14B 0.9800
C14 H14C 0.9800
C15 H15A 0.9800
C15 H15B 0.9800
C15 H15C 0.9800
C16 C17 1.406(5)
C16 C21 1.412(5)
C17 C18 1.395(5)
C17 C22 1.517(5)
C18 C19 1.376(5)
C18 H18A 0.9500
C19 C20 1.385(6)
C19 C25 1.514(5)
C20 C21 1.394(6)
C20 H20A 0.9500
C21 C28 1.519(6)
C22 C23 1.510(6)
C22 C24 1.545(6)
C22 H22A 1.0000
C23 H23A 0.9800
C23 H23B 0.9800
C23 H23C 0.9800
C24 H24A 0.9800
C24 H24B 0.9800
C24 H24C 0.9800
C25 C26 1.507(7)
C25 C27 1.512(7)
C25 H25A 1.0000
C26 H26A 0.9800
C26 H26B 0.9800
C26 H26C 0.9800
C27 H27A 0.9800
C27 H27B 0.9800
C27 H27C 0.9800
C28 C29 1.523(6)
C28 C30 1.525(6)
C28 H28A 1.0000
C29 H29A 0.9800
C29 H29B 0.9800
C29 H29C 0.9800
C30 H30A 0.9800
C30 H30B 0.9800
C30 H30C 0.9800
C31 C36 1.396(6)
C31 C32 1.426(5)
C32 C33 1.402(5)
C32 C37 1.531(6)
C33 C34 1.371(6)
C33 H33A 0.9500
C34 C35 1.403(6)
C34 C40 1.5394(10)
C34 C40A 1.5410(10)
C35 C36 1.366(5)
C35 H35A 0.9500
C36 C43 1.510(6)
C37 C38 1.532(6)
C37 C39 1.535(6)
C37 H37A 1.0000
C38 H38A 0.9800
C38 H38B 0.9800
C38 H38C 0.9800
C39 H39A 0.9800
C39 H39B 0.9800
C39 H39C 0.9800
C40 C42 1.5398(10)
C40 C41 1.5401(10)
C40 H40 1.0000
C41 H41A 0.9800
C41 H41B 0.9800
C41 H41C 0.9800
C42 H42A 0.9800
C42 H42B 0.9800
C42 H42C 0.9800
C40A C41A 1.5386(10)
C40A C42A 1.5389(10)
C40A H40A 1.0000
C41A H41D 0.9800
C41A H41E 0.9800
C41A H41F 0.9800
C42A H42D 0.9800
C42A H42E 0.9800
C42A H42F 0.9800
C43 C45 1.511(7)
C43 C44 1.524(7)
C43 H43A 1.0000
C44 H44A 0.9800
C44 H44B 0.9800
C44 H44C 0.9800
C45 H45A 0.9800
C45 H45B 0.9800
C45 H45C 0.9800
C46 C47 1.384(6)
C46 C51 1.385(6)
C47 C48 1.386(6)
C47 H47A 0.9500
C48 C49 1.386(7)
C48 H48A 0.9500
C49 C50 1.348(7)
C49 H49A 0.9500
C50 C51 1.400(6)
C50 H50A 0.9500
C51 H51A 0.9500
C52 C53 1.376(6)
C52 C57 1.383(6)
C53 C54 1.379(7)
C53 H53A 0.9500
C54 C55 1.343(9)
C54 H54A 0.9500
C55 C56 1.375(9)
C55 H55A 0.9500
C56 C57 1.389(7)
C56 H56A 0.9500
C57 H57A 0.9500
O1 C58 1.257(18)
O1 C61 1.614(19)
C58 C59 1.31(2)
C58 H58A 0.9900
C58 H58B 0.9900
C59 C60 1.38(3)
C59 H59A 0.9900
C59 H59B 0.9900
C60 C61 1.51(3)
C60 H60A 0.9900
C60 H60B 0.9900
C61 H61A 0.9900
C61 H61B 0.9900
O1A C58A 1.257(19)
O1A C61A 1.614(19)
C58A C59A 1.31(2)
C58A H58C 0.9900
C58A H58D 0.9900
C59A C60A 1.38(3)
C59A H59C 0.9900
C59A H59D 0.9900
C60A C61A 1.51(3)
C60A H60C 0.9900
C60A H60D 0.9900
C61A H61C 0.9900
C61A H61D 0.9900

loop_
_geom_torsion_atom_site_label_1
_geom_torsion_atom_site_label_2
_geom_torsion_atom_site_label_3
_geom_torsion_atom_site_label_4
_geom_torsion
C1 Si1 Si2 C16 39.6(2)
Cl1 Si1 Si2 C16 173.81(13)
Si3 Si1 Si2 C16 -88.55(13)
C1 Si1 Si2 C31 -109.8(2)
Cl1 Si1 Si2 C31 24.48(16)
Si3 Si1 Si2 C31 122.12(15)
C1 Si1 Si2 Si3 128.12(17)
Cl1 Si1 Si2 Si3 -97.64(6)
C1 Si1 Si3 C52 118.1(2)
Cl1 Si1 Si3 C52 -16.60(16)
Si2 Si1 Si3 C52 -118.08(15)
C1 Si1 Si3 C46 -16.6(2)
Cl1 Si1 Si3 C46 -151.27(15)
Si2 Si1 Si3 C46 107.25(15)
C1 Si1 Si3 Si2 -123.84(17)
Cl1 Si1 Si3 Si2 101.48(6)
C16 Si2 Si3 C52 -135.7(2)
C31 Si2 Si3 C52 -4.5(2)
Si1 Si2 Si3 C52 106.32(17)
C16 Si2 Si3 C46 7.76(18)
C31 Si2 Si3 C46 138.9(2)
Si1 Si2 Si3 C46 -110.25(14)
C16 Si2 Si3 Si1 118.02(13)
C31 Si2 Si3 Si1 -110.80(16)
Cl1 Si1 C1 C6 118.6(3)
Si3 Si1 C1 C6 -15.3(4)
Si2 Si1 C1 C6 -107.2(3)
Cl1 Si1 C1 C2 -63.6(3)
Si3 Si1 C1 C2 162.5(2)
Si2 Si1 C1 C2 70.6(3)
C6 C1 C2 C3 1.7(5)
Si1 C1 C2 C3 -176.1(3)
C6 C1 C2 C7 -175.9(4)
Si1 C1 C2 C7 6.2(5)
C1 C2 C3 C4 -0.6(6)
C7 C2 C3 C4 177.2(4)
C2 C3 C4 C5 -1.0(7)
C2 C3 C4 C10 177.1(4)
C2 C3 C4 C10A 172.7(6)
C3 C4 C5 C6 1.6(6)
C10 C4 C5 C6 -176.6(4)
C10A C4 C5 C6 -172.0(6)
C4 C5 C6 C1 -0.4(6)
C4 C5 C6 C13 -179.3(4)
C2 C1 C6 C5 -1.2(5)
Si1 C1 C6 C5 176.5(3)
C2 C1 C6 C13 177.6(3)
Si1 C1 C6 C13 -4.6(5)
C3 C2 C7 C8 54.2(5)
C1 C2 C7 C8 -128.1(4)
C3 C2 C7 C9 -68.6(5)
C1 C2 C7 C9 109.1(4)
C3 C4 C10 C12 67.5(6)
C5 C4 C10 C12 -114.4(7)
C10A C4 C10 C12 129(7)
C3 C4 C10 C11 -58.3(7)
C5 C4 C10 C11 119.8(6)
C10A C4 C10 C11 3(7)
C3 C4 C10A C12A 34.4(13)
C5 C4 C10A C12A -151.9(13)
C10 C4 C10A C12A -87(7)
C3 C4 C10A C11A -95.0(15)
C5 C4 C10A C11A 78.7(15)
C10 C4 C10A C11A 144(7)
C5 C6 C13 C15 94.9(5)
C1 C6 C13 C15 -84.0(5)
C5 C6 C13 C14 -30.8(5)
C1 C6 C13 C14 150.3(4)
C31 Si2 C16 C17 116.7(3)
Si1 Si2 C16 C17 -37.3(3)
Si3 Si2 C16 C17 -99.2(3)
C31 Si2 C16 C21 -62.2(3)
Si1 Si2 C16 C21 143.8(2)
Si3 Si2 C16 C21 81.9(3)
C21 C16 C17 C18 3.6(5)
Si2 C16 C17 C18 -175.3(3)
C21 C16 C17 C22 -174.5(3)
Si2 C16 C17 C22 6.6(5)
C16 C17 C18 C19 -1.8(6)
C22 C17 C18 C19 176.4(4)
C17 C18 C19 C20 -0.1(6)
C17 C18 C19 C25 177.9(4)
C18 C19 C20 C21 0.3(6)
C25 C19 C20 C21 -177.7(3)
C19 C20 C21 C16 1.4(6)
C19 C20 C21 C28 -178.4(4)
C17 C16 C21 C20 -3.4(5)
Si2 C16 C21 C20 175.6(3)
C17 C16 C21 C28 176.4(3)
Si2 C16 C21 C28 -4.6(5)
C18 C17 C22 C23 -71.4(4)
C16 C17 C22 C23 106.8(4)
C18 C17 C22 C24 53.2(5)
C16 C17 C22 C24 -128.7(4)
C18 C19 C25 C26 -77.5(5)
C20 C19 C25 C26 100.5(5)
C18 C19 C25 C27 46.5(5)
C20 C19 C25 C27 -135.5(4)
C20 C21 C28 C29 -64.3(5)
C16 C21 C28 C29 115.9(4)
C20 C21 C28 C30 60.4(5)
C16 C21 C28 C30 -119.4(4)
C16 Si2 C31 C36 132.0(3)
Si1 Si2 C31 C36 -75.2(3)
Si3 Si2 C31 C36 2.0(4)
C16 Si2 C31 C32 -42.2(3)
Si1 Si2 C31 C32 110.6(3)
Si3 Si2 C31 C32 -172.3(2)
C36 C31 C32 C33 -4.6(5)
Si2 C31 C32 C33 169.8(3)
C36 C31 C32 C37 172.9(4)
Si2 C31 C32 C37 -12.6(5)
C31 C32 C33 C34 1.0(6)
C37 C32 C33 C34 -176.8(4)
C32 C33 C34 C35 2.7(7)
C32 C33 C34 C40 177.0(5)
C32 C33 C34 C40A -169.4(6)
C33 C34 C35 C36 -2.9(7)
C40 C34 C35 C36 -177.0(5)
C40A C34 C35 C36 170.0(6)
C34 C35 C36 C31 -0.7(7)
C34 C35 C36 C43 176.9(4)
C32 C31 C36 C35 4.5(6)
Si2 C31 C36 C35 -169.7(3)
C32 C31 C36 C43 -172.9(4)
Si2 C31 C36 C43 12.8(6)
C33 C32 C37 C38 55.5(5)
C31 C32 C37 C38 -122.1(4)
C33 C32 C37 C39 -67.0(5)
C31 C32 C37 C39 115.4(4)
C33 C34 C40 C42 -27.0(13)
C35 C34 C40 C42 146.8(13)
C40A C34 C40 C42 -149(2)
C33 C34 C40 C41 98.9(12)
C35 C34 C40 C41 -87.3(13)
C40A C34 C40 C41 -23.0(18)
C33 C34 C40A C41A 30.5(11)
C35 C34 C40A C41A -141.6(8)
C40 C34 C40A C41A 96.1(19)
C33 C34 C40A C42A -94.3(9)
C35 C34 C40A C42A 93.6(9)
C40 C34 C40A C42A -28.7(19)
C35 C36 C43 C45 64.5(5)
C31 C36 C43 C45 -117.9(5)
C35 C36 C43 C44 -61.4(6)
C31 C36 C43 C44 116.1(5)
C52 Si3 C46 C47 -37.6(4)
Si1 Si3 C46 C47 102.5(3)
Si2 Si3 C46 C47 172.0(3)
C52 Si3 C46 C51 146.2(4)
Si1 Si3 C46 C51 -73.6(4)
Si2 Si3 C46 C51 -4.2(4)
C51 C46 C47 C48 -1.1(6)
Si3 C46 C47 C48 -177.6(4)
C46 C47 C48 C49 0.3(7)
C47 C48 C49 C50 0.2(8)
C48 C49 C50 C51 0.0(8)
C47 C46 C51 C50 1.3(6)
Si3 C46 C51 C50 177.5(4)
C49 C50 C51 C46 -0.9(8)
C46 Si3 C52 C53 124.9(4)
Si1 Si3 C52 C53 -15.4(4)
Si2 Si3 C52 C53 -88.2(4)
C46 Si3 C52 C57 -56.8(4)
Si1 Si3 C52 C57 162.9(3)
Si2 Si3 C52 C57 90.1(3)
C57 C52 C53 C54 -1.3(7)
Si3 C52 C53 C54 177.0(4)
C52 C53 C54 C55 2.0(9)
C53 C54 C55 C56 -1.5(9)
C54 C55 C56 C57 0.4(9)
C53 C52 C57 C56 0.2(7)
Si3 C52 C57 C56 -178.2(4)
C55 C56 C57 C52 0.2(8)
C61 O1 C58 C59 29(3)
O1 C58 C59 C60 -12(4)
C58 C59 C60 C61 -12(4)
C59 C60 C61 O1 24(3)
C58 O1 C61 C60 -32(3)
C61A O1A C58A C59A -29(3)
O1A C58A C59A C60A 12(4)
C58A C59A C60A C61A 12(4)
C59A C60A C61A O1A -24(3)
C58A O1A C61A C60A 32(3)
